data_2230072
loop_
_publ_author_name
'Fun, Hoong-Kun'
'Quah, Ching Kheng'
'Huang, Chengmei'
'Yu, Haitao'

_publ_section_title
;
 (1<i>S</i>*,4'<i>S</i>*,5<i>R</i>*)-1-Isopropyl-5-methoxy-2',3-dimethyl-4,6-dioxa-2-azaspiro[bicyclo[3.2.0]hept-2-ene-7,4'-isoquinoline]-1',3'(2'<i>H</i>,4'<i>H</i>)-dione
;
_journal_coeditor_code LH5237
_journal_issue 5
_journal_name_full 'Acta Crystallographica Section E'
_journal_page_first o1271
_journal_page_last o1272
_journal_paper_doi 10.1107/S1600536811015315
_journal_volume 67
_journal_year 2011
_chemical_formula_iupac 'C18 H20 N2 O5'
_chemical_formula_moiety 'C18 H20 N2 O5'
_chemical_formula_sum 'C18 H20 N2 O5'
_chemical_formula_weight 344.36
_chemical_name_systematic
;
(1<i>S</i>*,4'<i>S</i>*,5<i>R</i>*)-1-Isopropyl-5-methoxy-2',3-dimethyl-
4,6-dioxa-2-azaspiro[bicyclo[3.2.0]hept-2-ene-7,4'-isoquinoline]-
1',3'(2'<i>H</i>,4'<i>H</i>)-dione
;
_space_group_IT_number 14
_symmetry_cell_setting monoclinic
_symmetry_space_group_name_Hall '-P 2ybc'
_symmetry_space_group_name_H-M 'P 1 21/c 1'
_atom_sites_solution_hydrogens geom
_atom_sites_solution_primary direct
_atom_sites_solution_secondary difmap
_audit_creation_method SHELXL-97
_cell_angle_alpha 90.00
_cell_angle_beta 101.6410(10)
_cell_angle_gamma 90.00
_cell_formula_units_Z 4
_cell_length_a 10.5721(2)
_cell_length_b 10.4260(2)
_cell_length_c 15.7633(3)
_cell_measurement_reflns_used 9966
_cell_measurement_temperature 100
_cell_measurement_theta_max 32.65
_cell_measurement_theta_min 2.64
_cell_volume 1701.77(6)
_computing_cell_refinement 'SAINT (Bruker, 2009)'
_computing_data_collection 'APEX2 (Bruker, 2009)'
_computing_data_reduction 'SAINT (Bruker, 2009)'
_computing_molecular_graphics 'SHELXTL (Sheldrick, 2008)'
_computing_publication_material 'SHELXTL (Sheldrick, 2008) and PLATON (Spek, 2009)'
_computing_structure_refinement 'SHELXTL (Sheldrick, 2008)'
_computing_structure_solution 'SHELXTL (Sheldrick, 2008)'
_diffrn_ambient_temperature 100
_diffrn_measured_fraction_theta_full 0.998
_diffrn_measured_fraction_theta_max 0.998
_diffrn_measurement_device_type
;
Bruker SMART APEXII CCD area-detector
;
_diffrn_measurement_method '\f and \w'
_diffrn_radiation_monochromator graphite
_diffrn_radiation_source 'fine-focus sealed tube'
_diffrn_radiation_type MoK\a
_diffrn_radiation_wavelength 0.71073
_diffrn_reflns_av_R_equivalents 0.0260
_diffrn_reflns_av_sigmaI/netI 0.0260
_diffrn_reflns_limit_h_max 15
_diffrn_reflns_limit_h_min -16
_diffrn_reflns_limit_k_max 15
_diffrn_reflns_limit_k_min -10
_diffrn_reflns_limit_l_max 23
_diffrn_reflns_limit_l_min -23
_diffrn_reflns_number 23124
_diffrn_reflns_theta_full 32.70
_diffrn_reflns_theta_max 32.70
_diffrn_reflns_theta_min 1.97
_diffrn_standards_number 0
_exptl_absorpt_coefficient_mu 0.099
_exptl_absorpt_correction_T_max 0.9661
_exptl_absorpt_correction_T_min 0.9512
_exptl_absorpt_correction_type multi-scan
_exptl_absorpt_process_details '(<i>SADABS</i>; Bruker, 2009)'
_exptl_crystal_colour colourless
_exptl_crystal_density_diffrn 1.344
_exptl_crystal_density_method 'not measured'
_exptl_crystal_description block
_exptl_crystal_F_000 728
_exptl_crystal_size_max 0.51
_exptl_crystal_size_mid 0.37
_exptl_crystal_size_min 0.35
_refine_diff_density_max 0.489
_refine_diff_density_min -0.213
_refine_ls_extinction_method none
_refine_ls_goodness_of_fit_ref 1.023
_refine_ls_hydrogen_treatment constr
_refine_ls_matrix_type full
_refine_ls_number_parameters 231
_refine_ls_number_reflns 6242
_refine_ls_number_restraints 0
_refine_ls_restrained_S_all 1.023
_refine_ls_R_factor_all 0.0484
_refine_ls_R_factor_gt 0.0399
_refine_ls_shift/su_max 0.001
_refine_ls_shift/su_mean 0.000
_refine_ls_structure_factor_coef Fsqd
_refine_ls_weighting_details 'calc w=1/[\s^2^(Fo^2^)+(0.0531P)^2^+0.4865P] where P=(Fo^2^+2Fc^2^)/3'
_refine_ls_weighting_scheme calc
_refine_ls_wR_factor_gt 0.1026
_refine_ls_wR_factor_ref 0.1081
_reflns_number_gt 5286
_reflns_number_total 6242
_reflns_threshold_expression I>2\s(I)
_cod_data_source_file lh5237.cif
_cod_data_source_block I
_cod_original_sg_symbol_H-M 'P 21/c'
_cod_database_code 2230072
_cod_database_fobs_code 2230072

loop_
_symmetry_equiv_pos_as_xyz
'x, y, z'
'-x, y+1/2, -z+1/2'
'-x, -y, -z'
'x, -y-1/2, z-1/2'

loop_
_atom_site_type_symbol
_atom_site_label
_atom_site_fract_x
_atom_site_fract_y
_atom_site_fract_z
_atom_site_U_iso_or_equiv
_atom_site_adp_type
_atom_site_calc_flag
_atom_site_refinement_flags
_atom_site_occupancy
_atom_site_symmetry_multiplicity
_atom_site_disorder_assembly
_atom_site_disorder_group
O O1 0.83725(6) 0.47548(7) 0.19496(4) 0.01927(13) Uani d . 1 1 . .
O O2 0.43236(7) 0.35091(9) 0.21065(5) 0.03015(18) Uani d . 1 1 . .
O O3 0.80900(6) 0.41336(6) 0.02423(4) 0.01457(12) Uani d . 1 1 . .
O O4 1.01024(6) 0.31366(6) 0.07000(4) 0.01661(12) Uani d . 1 1 . .
O O5 0.88314(6) 0.26083(6) -0.06194(4) 0.01730(13) Uani d . 1 1 . .
N N1 0.64083(7) 0.39850(8) 0.20730(4) 0.01585(14) Uani d . 1 1 . .
N N2 0.90028(7) 0.20947(7) 0.15999(5) 0.01627(14) Uani d . 1 1 . .
C C1 0.74047(8) 0.41697(8) 0.16262(5) 0.01427(14) Uani d . 1 1 . .
C C2 0.51566(8) 0.36231(9) 0.16792(5) 0.01791(16) Uani d . 1 1 . .
C C3 0.48885(8) 0.34408(8) 0.07267(5) 0.01483(15) Uani d . 1 1 . .
C C4 0.36037(8) 0.32910(9) 0.02963(6) 0.01775(16) Uani d . 1 1 . .
H H4A 0.2944 0.3288 0.0608 0.021 Uiso calc R 1 1 . .
C C5 0.33188(9) 0.31473(9) -0.05953(6) 0.01878(16) Uani d . 1 1 . .
H H5A 0.2467 0.3038 -0.0883 0.023 Uiso calc R 1 1 . .
C C6 0.43059(9) 0.31659(9) -0.10635(5) 0.01847(16) Uani d . 1 1 . .
H H6A 0.4110 0.3070 -0.1662 0.022 Uiso calc R 1 1 . .
C C7 0.55824(8) 0.33279(8) -0.06381(5) 0.01616(15) Uani d . 1 1 . .
H H7A 0.6237 0.3353 -0.0953 0.019 Uiso calc R 1 1 . .
C C8 0.58806(8) 0.34536(8) 0.02622(5) 0.01330(14) Uani d . 1 1 . .
C C9 0.72502(8) 0.35261(8) 0.07458(5) 0.01283(14) Uani d . 1 1 . .
C C10 0.88181(8) 0.29935(8) 0.01999(5) 0.01360(14) Uani d . 1 1 . .
C C11 1.00499(8) 0.26235(9) 0.14963(5) 0.01693(15) Uani d . 1 1 . .
C C12 0.80770(8) 0.22272(8) 0.07841(5) 0.01327(14) Uani d . 1 1 . .
C C13 0.73890(8) 0.09734(8) 0.04853(6) 0.01698(15) Uani d . 1 1 . .
H H13A 0.6784 0.1133 -0.0063 0.020 Uiso calc R 1 1 . .
C C14 0.66170(10) 0.04867(9) 0.11444(7) 0.02400(19) Uani d . 1 1 . .
H H14A 0.5977 0.1111 0.1211 0.036 Uiso calc R 1 1 . .
H H14B 0.7190 0.0350 0.1692 0.036 Uiso calc R 1 1 . .
H H14C 0.6200 -0.0306 0.0944 0.036 Uiso calc R 1 1 . .
C C15 0.83697(10) -0.00346(9) 0.03243(7) 0.02421(19) Uani d . 1 1 . .
H H15A 0.8840 0.0289 -0.0091 0.036 Uiso calc R 1 1 . .
H H15B 0.7923 -0.0805 0.0105 0.036 Uiso calc R 1 1 . .
H H15C 0.8960 -0.0218 0.0858 0.036 Uiso calc R 1 1 . .
C C16 0.66478(10) 0.43923(10) 0.29833(5) 0.02245(18) Uani d . 1 1 . .
H H16A 0.7481 0.4091 0.3275 0.034 Uiso calc R 1 1 . .
H H16B 0.5994 0.4041 0.3259 0.034 Uiso calc R 1 1 . .
H H16C 0.6625 0.5312 0.3012 0.034 Uiso calc R 1 1 . .
C C17 0.92704(10) 0.35916(10) -0.11451(6) 0.02420(19) Uani d . 1 1 . .
H H17A 0.9248 0.3263 -0.1717 0.036 Uiso calc R 1 1 . .
H H17B 1.0138 0.3836 -0.0887 0.036 Uiso calc R 1 1 . .
H H17C 0.8715 0.4326 -0.1180 0.036 Uiso calc R 1 1 . .
C C18 1.12452(9) 0.27703(11) 0.21661(6) 0.0258(2) Uani d . 1 1 . .
H H18A 1.1267 0.2126 0.2604 0.039 Uiso calc R 1 1 . .
H H18B 1.1258 0.3605 0.2425 0.039 Uiso calc R 1 1 . .
H H18C 1.1984 0.2675 0.1904 0.039 Uiso calc R 1 1 . .

loop_
_atom_site_aniso_label
_atom_site_aniso_U_11
_atom_site_aniso_U_22
_atom_site_aniso_U_33
_atom_site_aniso_U_12
_atom_site_aniso_U_13
_atom_site_aniso_U_23
O1 0.0165(3) 0.0212(3) 0.0188(3) -0.0030(2) 0.0004(2) -0.0021(2)
O2 0.0189(3) 0.0524(5) 0.0207(3) -0.0037(3) 0.0078(3) 0.0031(3)
O3 0.0144(3) 0.0141(3) 0.0161(2) 0.0000(2) 0.0054(2) 0.0029(2)
O4 0.0117(3) 0.0213(3) 0.0163(3) -0.0018(2) 0.0016(2) 0.0039(2)
O5 0.0197(3) 0.0188(3) 0.0144(2) -0.0020(2) 0.0057(2) -0.0007(2)
N1 0.0148(3) 0.0204(3) 0.0121(3) 0.0003(3) 0.0024(2) 0.0008(2)
N2 0.0133(3) 0.0188(3) 0.0162(3) 0.0017(3) 0.0017(2) 0.0049(2)
C1 0.0139(3) 0.0147(3) 0.0137(3) 0.0012(3) 0.0016(3) 0.0012(3)
C2 0.0150(4) 0.0221(4) 0.0165(3) 0.0003(3) 0.0028(3) 0.0025(3)
C3 0.0131(3) 0.0149(3) 0.0158(3) -0.0002(3) 0.0013(3) 0.0012(3)
C4 0.0130(4) 0.0179(4) 0.0215(4) -0.0006(3) 0.0015(3) 0.0021(3)
C5 0.0152(4) 0.0159(4) 0.0224(4) -0.0013(3) -0.0030(3) 0.0006(3)
C6 0.0200(4) 0.0164(4) 0.0165(3) 0.0010(3) -0.0023(3) -0.0010(3)
C7 0.0171(4) 0.0162(4) 0.0144(3) 0.0016(3) 0.0014(3) -0.0004(3)
C8 0.0131(3) 0.0117(3) 0.0143(3) 0.0003(3) 0.0008(3) 0.0010(2)
C9 0.0119(3) 0.0137(3) 0.0128(3) -0.0008(3) 0.0025(2) 0.0015(2)
C10 0.0120(3) 0.0148(3) 0.0138(3) -0.0005(3) 0.0022(2) 0.0009(3)
C11 0.0150(4) 0.0190(4) 0.0164(3) 0.0011(3) 0.0020(3) 0.0038(3)
C12 0.0112(3) 0.0140(3) 0.0145(3) 0.0002(3) 0.0025(2) 0.0023(3)
C13 0.0147(4) 0.0132(3) 0.0233(4) -0.0006(3) 0.0045(3) 0.0011(3)
C14 0.0217(4) 0.0165(4) 0.0366(5) -0.0006(3) 0.0126(4) 0.0057(4)
C15 0.0219(4) 0.0153(4) 0.0372(5) 0.0019(3) 0.0104(4) -0.0001(3)
C16 0.0236(4) 0.0310(5) 0.0125(3) 0.0002(4) 0.0033(3) -0.0012(3)
C17 0.0298(5) 0.0280(5) 0.0174(4) -0.0049(4) 0.0107(3) 0.0023(3)
C18 0.0161(4) 0.0359(5) 0.0224(4) -0.0038(4) -0.0032(3) 0.0084(4)

loop_
_atom_type_symbol
_atom_type_description
_atom_type_scat_dispersion_real
_atom_type_scat_dispersion_imag
_atom_type_scat_source
C C 0.0033 0.0016 'International Tables Vol C Tables 4.2.6.8 and 6.1.1.4'
H H 0.0000 0.0000 'International Tables Vol C Tables 4.2.6.8 and 6.1.1.4'
N N 0.0061 0.0033 'International Tables Vol C Tables 4.2.6.8 and 6.1.1.4'
O O 0.0106 0.0060 'International Tables Vol C Tables 4.2.6.8 and 6.1.1.4'

loop_
_geom_angle_atom_site_label_1
_geom_angle_atom_site_label_2
_geom_angle_atom_site_label_3
_geom_angle_site_symmetry_1
_geom_angle_site_symmetry_3
_geom_angle
_geom_angle_publ_flag
C10 O3 C9 . . 93.30(6) ?
C11 O4 C10 . . 104.66(6) ?
C10 O5 C17 . . 113.61(7) ?
C1 N1 C2 . . 123.92(7) ?
C1 N1 C16 . . 117.07(7) ?
C2 N1 C16 . . 118.29(7) ?
C11 N2 C12 . . 106.96(7) ?
O1 C1 N1 . . 121.13(7) ?
O1 C1 C9 . . 122.16(7) ?
N1 C1 C9 . . 116.58(7) ?
O2 C2 N1 . . 120.47(8) ?
O2 C2 C3 . . 122.39(8) ?
N1 C2 C3 . . 117.09(7) ?
C8 C3 C4 . . 120.38(7) ?
C8 C3 C2 . . 121.32(7) ?
C4 C3 C2 . . 118.28(8) ?
C5 C4 C3 . . 119.69(8) ?
C5 C4 H4A . . 120.2 ?
C3 C4 H4A . . 120.2 ?
C4 C5 C6 . . 120.19(8) ?
C4 C5 H5A . . 119.9 ?
C6 C5 H5A . . 119.9 ?
C7 C6 C5 . . 120.23(8) ?
C7 C6 H6A . . 119.9 ?
C5 C6 H6A . . 119.9 ?
C6 C7 C8 . . 119.97(8) ?
C6 C7 H7A . . 120.0 ?
C8 C7 H7A . . 120.0 ?
C3 C8 C7 . . 119.53(7) ?
C3 C8 C9 . . 119.08(7) ?
C7 C8 C9 . . 121.29(7) ?
O3 C9 C8 . . 112.32(6) ?
O3 C9 C1 . . 109.99(6) ?
C8 C9 C1 . . 113.71(7) ?
O3 C9 C12 . . 90.01(6) ?
C8 C9 C12 . . 116.10(6) ?
C1 C9 C12 . . 112.35(6) ?
O5 C10 O3 . . 113.67(7) ?
O5 C10 O4 . . 111.35(7) ?
O3 C10 O4 . . 110.37(6) ?
O5 C10 C12 . . 121.22(7) ?
O3 C10 C12 . . 93.42(6) ?
O4 C10 C12 . . 105.29(6) ?
N2 C11 O4 . . 118.71(7) ?
N2 C11 C18 . . 126.18(8) ?
O4 C11 C18 . . 115.10(8) ?
N2 C12 C13 . . 112.66(7) ?
N2 C12 C10 . . 104.11(6) ?
C13 C12 C10 . . 121.79(7) ?
N2 C12 C9 . . 112.13(6) ?
C13 C12 C9 . . 119.31(7) ?
C10 C12 C9 . . 83.07(6) ?
C12 C13 C14 . . 111.17(7) ?
C12 C13 C15 . . 110.04(7) ?
C14 C13 C15 . . 110.86(8) ?
C12 C13 H13A . . 108.2 ?
C14 C13 H13A . . 108.2 ?
C15 C13 H13A . . 108.2 ?
C13 C14 H14A . . 109.5 ?
C13 C14 H14B . . 109.5 ?
H14A C14 H14B . . 109.5 ?
C13 C14 H14C . . 109.5 ?
H14A C14 H14C . . 109.5 ?
H14B C14 H14C . . 109.5 ?
C13 C15 H15A . . 109.5 ?
C13 C15 H15B . . 109.5 ?
H15A C15 H15B . . 109.5 ?
C13 C15 H15C . . 109.5 ?
H15A C15 H15C . . 109.5 ?
H15B C15 H15C . . 109.5 ?
N1 C16 H16A . . 109.5 ?
N1 C16 H16B . . 109.5 ?
H16A C16 H16B . . 109.5 ?
N1 C16 H16C . . 109.5 ?
H16A C16 H16C . . 109.5 ?
H16B C16 H16C . . 109.5 ?
O5 C17 H17A . . 109.5 ?
O5 C17 H17B . . 109.5 ?
H17A C17 H17B . . 109.5 ?
O5 C17 H17C . . 109.5 ?
H17A C17 H17C . . 109.5 ?
H17B C17 H17C . . 109.5 ?
C11 C18 H18A . . 109.5 ?
C11 C18 H18B . . 109.5 ?
H18A C18 H18B . . 109.5 ?
C11 C18 H18C . . 109.5 ?
H18A C18 H18C . . 109.5 ?
H18B C18 H18C . . 109.5 ?

loop_
_geom_bond_atom_site_label_1
_geom_bond_atom_site_label_2
_geom_bond_site_symmetry_2
_geom_bond_distance
_geom_bond_publ_flag
O1 C1 . 1.2118(10) ?
O2 C2 . 1.2176(11) ?
O3 C10 . 1.4250(10) ?
O3 C9 . 1.4504(10) ?
O4 C11 . 1.3759(10) ?
O4 C10 . 1.4336(10) ?
O5 C10 . 1.3553(10) ?
O5 C17 . 1.4520(11) ?
N1 C1 . 1.3937(11) ?
N1 C2 . 1.3955(11) ?
N1 C16 . 1.4686(11) ?
N2 C11 . 1.2764(11) ?
N2 C12 . 1.4569(10) ?
C1 C9 . 1.5203(11) ?
C2 C3 . 1.4830(12) ?
C3 C8 . 1.3950(11) ?
C3 C4 . 1.3991(12) ?
C4 C5 . 1.3849(12) ?
C4 H4A . 0.9300 ?
C5 C6 . 1.3947(13) ?
C5 H5A . 0.9300 ?
C6 C7 . 1.3907(12) ?
C6 H6A . 0.9300 ?
C7 C8 . 1.3965(11) ?
C7 H7A . 0.9300 ?
C8 C9 . 1.4960(11) ?
C9 C12 . 1.6063(12) ?
C10 C12 . 1.5464(11) ?
C11 C18 . 1.4822(12) ?
C12 C13 . 1.5237(12) ?
C13 C14 . 1.5314(13) ?
C13 C15 . 1.5330(13) ?
C13 H13A . 0.9800 ?
C14 H14A . 0.9600 ?
C14 H14B . 0.9600 ?
C14 H14C . 0.9600 ?
C15 H15A . 0.9600 ?
C15 H15B . 0.9600 ?
C15 H15C . 0.9600 ?
C16 H16A . 0.9600 ?
C16 H16B . 0.9600 ?
C16 H16C . 0.9600 ?
C17 H17A . 0.9600 ?
C17 H17B . 0.9600 ?
C17 H17C . 0.9600 ?
C18 H18A . 0.9600 ?
C18 H18B . 0.9600 ?
C18 H18C . 0.9600 ?

loop_
_geom_hbond_atom_site_label_D
_geom_hbond_atom_site_label_H
_geom_hbond_atom_site_label_A
_geom_hbond_site_symmetry_A
_geom_hbond_distance_DH
_geom_hbond_distance_HA
_geom_hbond_distance_DA
_geom_hbond_angle_DHA
_geom_hbond_publ_flag
C6 H6A O2 4_565 0.93 2.59 3.3754(12) 143 yes
C15 H15A O5 . 0.96 2.56 3.2151(12) 126 yes
C18 H18A O1 2_745 0.96 2.58 3.4298(13) 148 yes
C18 H18C O2 1_655 0.96 2.58 3.3641(12) 139 yes

loop_
_geom_torsion_atom_site_label_1
_geom_torsion_atom_site_label_2
_geom_torsion_atom_site_label_3
_geom_torsion_atom_site_label_4
_geom_torsion_site_symmetry_1
_geom_torsion_site_symmetry_2
_geom_torsion_site_symmetry_3
_geom_torsion_site_symmetry_4
_geom_torsion
_geom_torsion_publ_flag
C2 N1 C1 O1 . . . . 162.97(9) ?
C16 N1 C1 O1 . . . . -7.11(12) ?
C2 N1 C1 C9 . . . . -21.02(12) ?
C16 N1 C1 C9 . . . . 168.91(7) ?
C1 N1 C2 O2 . . . . -178.18(9) ?
C16 N1 C2 O2 . . . . -8.22(14) ?
C1 N1 C2 C3 . . . . -0.57(13) ?
C16 N1 C2 C3 . . . . 169.39(8) ?
O2 C2 C3 C8 . . . . -173.71(9) ?
N1 C2 C3 C8 . . . . 8.73(12) ?
O2 C2 C3 C4 . . . . 8.11(14) ?
N1 C2 C3 C4 . . . . -169.45(8) ?
C8 C3 C4 C5 . . . . 0.38(13) ?
C2 C3 C4 C5 . . . . 178.58(8) ?
C3 C4 C5 C6 . . . . -0.71(13) ?
C4 C5 C6 C7 . . . . 0.05(13) ?
C5 C6 C7 C8 . . . . 0.95(13) ?
C4 C3 C8 C7 . . . . 0.61(12) ?
C2 C3 C8 C7 . . . . -177.53(8) ?
C4 C3 C8 C9 . . . . -175.90(8) ?
C2 C3 C8 C9 . . . . 5.95(12) ?
C6 C7 C8 C3 . . . . -1.27(12) ?
C6 C7 C8 C9 . . . . 175.16(8) ?
C10 O3 C9 C8 . . . . -114.88(7) ?
C10 O3 C9 C1 . . . . 117.40(7) ?
C10 O3 C9 C12 . . . . 3.52(6) ?
C3 C8 C9 O3 . . . . -152.15(7) ?
C7 C8 C9 O3 . . . . 31.40(10) ?
C3 C8 C9 C1 . . . . -26.43(10) ?
C7 C8 C9 C1 . . . . 157.12(8) ?
C3 C8 C9 C12 . . . . 106.23(8) ?
C7 C8 C9 C12 . . . . -70.21(10) ?
O1 C1 C9 O3 . . . . -23.47(11) ?
N1 C1 C9 O3 . . . . 160.56(7) ?
O1 C1 C9 C8 . . . . -150.42(8) ?
N1 C1 C9 C8 . . . . 33.61(10) ?
O1 C1 C9 C12 . . . . 75.15(10) ?
N1 C1 C9 C12 . . . . -100.83(8) ?
C17 O5 C10 O3 . . . . 54.68(9) ?
C17 O5 C10 O4 . . . . -70.72(9) ?
C17 O5 C10 C12 . . . . 164.67(8) ?
C9 O3 C10 O5 . . . . 122.71(7) ?
C9 O3 C10 O4 . . . . -111.37(6) ?
C9 O3 C10 C12 . . . . -3.67(6) ?
C11 O4 C10 O5 . . . . -138.23(7) ?
C11 O4 C10 O3 . . . . 94.54(7) ?
C11 O4 C10 C12 . . . . -5.10(8) ?
C12 N2 C11 O4 . . . . -1.58(11) ?
C12 N2 C11 C18 . . . . 177.19(9) ?
C10 O4 C11 N2 . . . . 4.53(11) ?
C10 O4 C11 C18 . . . . -174.37(8) ?
C11 N2 C12 C13 . . . . 132.03(8) ?
C11 N2 C12 C10 . . . . -1.88(9) ?
C11 N2 C12 C9 . . . . -90.04(8) ?
O5 C10 C12 N2 . . . . 131.75(8) ?
O3 C10 C12 N2 . . . . -107.82(6) ?
O4 C10 C12 N2 . . . . 4.38(8) ?
O5 C10 C12 C13 . . . . 3.21(12) ?
O3 C10 C12 C13 . . . . 123.64(8) ?
O4 C10 C12 C13 . . . . -124.16(8) ?
O5 C10 C12 C9 . . . . -117.10(8) ?
O3 C10 C12 C9 . . . . 3.33(5) ?
O4 C10 C12 C9 . . . . 115.52(6) ?
O3 C9 C12 N2 . . . . 99.19(7) ?
C8 C9 C12 N2 . . . . -145.79(7) ?
C1 C9 C12 N2 . . . . -12.51(9) ?
O3 C9 C12 C13 . . . . -125.97(7) ?
C8 C9 C12 C13 . . . . -10.95(10) ?
C1 C9 C12 C13 . . . . 122.33(8) ?
O3 C9 C12 C10 . . . . -3.26(5) ?
C8 C9 C12 C10 . . . . 111.76(7) ?
C1 C9 C12 C10 . . . . -114.96(7) ?
N2 C12 C13 C14 . . . . 61.23(9) ?
C10 C12 C13 C14 . . . . -174.06(7) ?
C9 C12 C13 C14 . . . . -73.40(9) ?
N2 C12 C13 C15 . . . . -61.98(9) ?
C10 C12 C13 C15 . . . . 62.73(10) ?
C9 C12 C13 C15 . . . . 163.39(7) ?
